data_7238395
loop_
_publ_author_name
'Sarkar, Sohini'
'Mohanta, Sasankasekhar'

_publ_section_title
;
 Syntheses, crystal structures and supramolecular topologies of
 nickel(II)--s/p/d10/NH4+ complexes derived from a compartmental ligand
;
_journal_issue 4
_journal_name_full 'RSC Advances'
_journal_page_first 640
_journal_paper_doi 10.1039/c1ra00144b
_journal_volume 1
_journal_year 2011
_chemical_formula_sum 'C40 H44 N8 Ni2 O20 Pb2'
_chemical_formula_weight 1488.63
_space_group_IT_number 14
_space_group_name_Hall '-P 2ybc'
_space_group_name_H-M_alt 'P 1 21/c 1'
_symmetry_cell_setting monoclinic
_symmetry_space_group_name_H-M 'P 1 21/c 1'
_atom_sites_solution_hydrogens geom
_atom_sites_solution_primary direct
_atom_sites_solution_secondary difmap
_audit_creation_method SHELXL-97
_cell_angle_alpha 90.00
_cell_angle_beta 105.288(2)
_cell_angle_gamma 90.00
_cell_formula_units_Z 2
_cell_length_a 14.2881(12)
_cell_length_b 13.7472(11)
_cell_length_c 12.8579(10)
_cell_measurement_reflns_used 5999
_cell_measurement_temperature 296(2)
_cell_measurement_theta_max 24.02
_cell_measurement_theta_min 2.21
_cell_volume 2436.2(3)
_computing_cell_refinement 'Bruker SAINT'
_computing_data_collection 'Bruker APEX2'
_computing_data_reduction 'Bruker SAINT'
_computing_molecular_graphics 'Bruker SHELXTL'
_computing_publication_material 'Bruker SHELXTL'
_computing_structure_refinement 'SHELXL-97 (Sheldrick, 2008)'
_computing_structure_solution 'SHELXS-97 (Sheldrick, 2008)'
_diffrn_ambient_temperature 296(2)
_diffrn_measured_fraction_theta_full 0.978
_diffrn_measured_fraction_theta_max 0.978
_diffrn_measurement_device_type 'Bruker APEX-II CCD'
_diffrn_measurement_method '\f and \w scans'
_diffrn_radiation_monochromator graphite
_diffrn_radiation_source 'fine-focus sealed tube'
_diffrn_radiation_type MoK\a
_diffrn_radiation_wavelength 0.71073
_diffrn_reflns_av_R_equivalents 0.0515
_diffrn_reflns_av_sigmaI/netI 0.0444
_diffrn_reflns_limit_h_max 18
_diffrn_reflns_limit_h_min -16
_diffrn_reflns_limit_k_max 17
_diffrn_reflns_limit_k_min -17
_diffrn_reflns_limit_l_max 15
_diffrn_reflns_limit_l_min -16
_diffrn_reflns_number 24691
_diffrn_reflns_theta_full 26.99
_diffrn_reflns_theta_max 26.99
_diffrn_reflns_theta_min 1.48
_exptl_absorpt_coefficient_mu 7.736
_exptl_absorpt_correction_T_max 0.3365
_exptl_absorpt_correction_T_min 0.2479
_exptl_absorpt_correction_type multi-scan
_exptl_absorpt_process_details 'SADABS (Sheldrick, 1990)'
_exptl_crystal_colour red
_exptl_crystal_density_diffrn 2.029
_exptl_crystal_density_method 'not measured'
_exptl_crystal_description square
_exptl_crystal_F_000 1440
_exptl_crystal_size_max 0.25
_exptl_crystal_size_mid 0.20
_exptl_crystal_size_min 0.18
_refine_diff_density_max 0.945
_refine_diff_density_min -0.675
_refine_diff_density_rms 0.131
_refine_ls_extinction_method none
_refine_ls_goodness_of_fit_ref 0.995
_refine_ls_hydrogen_treatment constr
_refine_ls_matrix_type full
_refine_ls_number_parameters 325
_refine_ls_number_reflns 5205
_refine_ls_number_restraints 2
_refine_ls_restrained_S_all 0.998
_refine_ls_R_factor_all 0.0643
_refine_ls_R_factor_gt 0.0363
_refine_ls_shift/su_max 0.001
_refine_ls_shift/su_mean 0.000
_refine_ls_structure_factor_coef Fsqd
_refine_ls_weighting_details 'calc w=1/[\s^2^(Fo^2^)+(0.0600P)^2^+3.0500P] where P=(Fo^2^+2Fc^2^)/3'
_refine_ls_weighting_scheme calc
_refine_ls_wR_factor_gt 0.0929
_refine_ls_wR_factor_ref 0.1110
_reflns_number_gt 3687
_reflns_number_total 5205
_reflns_threshold_expression >2sigma(I)
_cod_data_source_file c1ra00144b.txt
_cod_data_source_block 9
_cod_depositor_comments
;
The following automatic conversions were performed:

data item '_symmetry_cell_setting' value 'Monoclinic' was changed to
'monoclinic' in accordance with the
/home/saulius/struct/COD-crude-data/automatic-downloads/DataCite-retrospective/RSC/depositions/lib/dictionaries/cif_core.dic
dictionary named 'cif_core.dic' version 2.4.2 last updated on
2011-04-26.

Automatic conversion script
Id: cif_fix_values 6909 2019-04-08 15:41:33Z antanas 
;
_cod_original_sg_symbol_H-M 'P2(1)/c '
_cod_database_code 7238395

loop_
_symmetry_equiv_pos_as_xyz
'x, y, z'
'-x, y+1/2, -z+1/2'
'-x, -y, -z'
'x, -y-1/2, z-1/2'

loop_
_atom_site_label
_atom_site_type_symbol
_atom_site_fract_x
_atom_site_fract_y
_atom_site_fract_z
_atom_site_U_iso_or_equiv
_atom_site_adp_type
_atom_site_occupancy
_atom_site_symmetry_multiplicity
_atom_site_calc_flag
_atom_site_refinement_flags
C1 C 0.2512(5) 0.2323(5) 0.3809(6) 0.0593(19) Uani 1 1 d .
C2 C 0.3140(6) 0.2292(7) 0.3121(6) 0.069(2) Uani 1 1 d .
C3 C 0.3454(8) 0.1415(8) 0.2833(8) 0.095(3) Uani 1 1 d .
H3 H 0.3889 0.1410 0.2407 0.114 Uiso 1 1 calc R
C4 C 0.3152(10) 0.0552(8) 0.3147(10) 0.107(4) Uani 1 1 d .
H4 H 0.3377 -0.0032 0.2937 0.128 Uiso 1 1 calc R
C5 C 0.2517(8) 0.0551(7) 0.3770(8) 0.091(3) Uani 1 1 d .
H5 H 0.2296 -0.0037 0.3975 0.109 Uiso 1 1 calc R
C6 C 0.2192(6) 0.1431(6) 0.4107(6) 0.0615(19) Uani 1 1 d .
C7 C 0.1504(6) 0.1381(6) 0.4737(7) 0.071(2) Uani 1 1 d .
H7 H 0.1268 0.0767 0.4839 0.085 Uiso 1 1 calc R
C8 C 0.0450(10) 0.1937(8) 0.5749(11) 0.125(5) Uani 1 1 d .
H8A H -0.0175 0.1844 0.5234 0.150 Uiso 1 1 calc R
H8B H 0.0606 0.1347 0.6174 0.150 Uiso 1 1 calc R
C10 C 0.0646(6) 0.4410(7) 0.6488(6) 0.070(2) Uani 1 1 d .
H10 H 0.0245 0.4405 0.6951 0.084 Uiso 1 1 calc R
C11 C 0.1054(7) 0.5321(6) 0.6290(7) 0.070(2) Uani 1 1 d .
C12 C 0.0822(8) 0.6138(7) 0.6832(8) 0.096(3) Uani 1 1 d .
H12 H 0.0372 0.6081 0.7236 0.115 Uiso 1 1 calc R
C13 C 0.1242(9) 0.6988(7) 0.6770(9) 0.108(4) Uani 1 1 d .
H13 H 0.1091 0.7520 0.7143 0.130 Uiso 1 1 calc R
C14 C 0.1895(8) 0.7097(7) 0.6163(8) 0.092(3) Uani 1 1 d .
H14 H 0.2180 0.7700 0.6127 0.110 Uiso 1 1 calc R
C15 C 0.2130(6) 0.6318(6) 0.5610(7) 0.066(2) Uani 1 1 d .
C16 C 0.1714(6) 0.5396(5) 0.5656(7) 0.0561(18) Uani 1 1 d .
C9 C 0.0391(8) 0.2716(8) 0.6428(8) 0.099(3) Uani 1 1 d .
H9A H 0.0747 0.2562 0.7162 0.119 Uiso 1 1 calc R
H9B H -0.0281 0.2830 0.6418 0.119 Uiso 1 1 calc R
N1 N 0.1179(5) 0.2103(5) 0.5176(5) 0.0648(17) Uani 1 1 d .
N2 N 0.0801(5) 0.3598(5) 0.6065(5) 0.0626(16) Uani 1 1 d .
N4 N 0.4778(5) 0.4118(6) 0.5919(5) 0.0649(17) Uani 1 1 d .
Ni1 Ni 0.15390(6) 0.33782(6) 0.51257(7) 0.0498(2) Uani 1 1 d .
O1 O 0.2241(3) 0.3172(3) 0.4117(4) 0.0557(12) Uani 1 1 d .
O2 O 0.1961(4) 0.4660(3) 0.5133(4) 0.0557(12) Uani 1 1 d .
O3 O 0.3388(4) 0.3193(5) 0.2806(5) 0.0781(16) Uani 1 1 d .
O4 O 0.2754(5) 0.6366(4) 0.4967(6) 0.089(2) Uani 1 1 d .
O8 O 0.4244(5) 0.3540(5) 0.5328(5) 0.0916(19) Uani 1 1 d .
O9 O 0.4530(7) 0.5001(6) 0.5857(6) 0.115(3) Uani 1 1 d .
O10 O 0.5528(5) 0.3888(5) 0.6575(5) 0.0913(19) Uani 1 1 d .
Pb1 Pb 0.307664(19) 0.47275(2) 0.39805(2) 0.05263(12) Uani 1 1 d .
O5A O 0.2168(9) 0.5484(8) 0.1811(10) 0.130(4) Uiso 0.80 1 d P
O6A O 0.1324(11) 0.5158(11) 0.2777(13) 0.146(5) Uiso 0.80 1 d P
N3 N 0.1346(6) 0.5381(5) 0.1943(8) 0.081(2) Uani 1 1 d .
O7 O 0.0610(7) 0.5556(6) 0.1292(7) 0.134(3) Uani 1 1 d .
C17 C 0.3884(8) 0.3187(8) 0.1969(8) 0.096(3) Uani 1 1 d D
H17A H 0.4494 0.2841 0.2218 0.115 Uiso 1 1 calc R
H17B H 0.3492 0.2848 0.1344 0.115 Uiso 1 1 calc R
C18 C 0.4066(10) 0.4149(10) 0.1674(9) 0.132(5) Uani 1 1 d D
H18A H 0.3510 0.4549 0.1648 0.198 Uiso 1 1 calc R
H18B H 0.4193 0.4142 0.0977 0.198 Uiso 1 1 calc R
H18C H 0.4619 0.4408 0.2196 0.198 Uiso 1 1 calc R
C19 C 0.3034(12) 0.7408(12) 0.4598(13) 0.155(6) Uani 1 1 d D
H19A H 0.3215 0.7386 0.3922 0.186 Uiso 1 1 calc R
H19B H 0.2529 0.7888 0.4559 0.186 Uiso 1 1 calc R
C20 C 0.3833(12) 0.7547(17) 0.5489(16) 0.225(11) Uani 1 1 d D
H20A H 0.3673 0.7328 0.6131 0.338 Uiso 1 1 calc R
H20B H 0.3997 0.8225 0.5557 0.338 Uiso 1 1 calc R
H20C H 0.4376 0.7181 0.5390 0.338 Uiso 1 1 calc R
O5B O 0.1445(17) 0.4513(17) 0.2470(19) 0.049(6) Uiso 0.20 1 d P
O6B O 0.1514(19) 0.575(2) 0.300(2) 0.063(7) Uiso 0.20 1 d P

loop_
_atom_site_aniso_label
_atom_site_aniso_U_11
_atom_site_aniso_U_22
_atom_site_aniso_U_33
_atom_site_aniso_U_23
_atom_site_aniso_U_13
_atom_site_aniso_U_12
C1 0.048(4) 0.061(4) 0.062(4) -0.018(4) 0.004(4) -0.002(4)
C2 0.059(5) 0.083(6) 0.065(5) -0.019(4) 0.019(4) 0.005(4)
C3 0.103(8) 0.099(8) 0.091(7) -0.032(6) 0.038(6) 0.022(6)
C4 0.134(10) 0.078(7) 0.111(9) -0.035(6) 0.039(8) 0.022(7)
C5 0.107(8) 0.067(5) 0.089(7) -0.021(5) 0.009(6) 0.012(5)
C6 0.062(5) 0.069(5) 0.047(4) -0.008(3) 0.003(4) -0.002(4)
C7 0.074(6) 0.069(5) 0.065(5) -0.003(4) 0.012(4) -0.013(4)
C8 0.163(12) 0.090(7) 0.165(11) -0.012(8) 0.119(10) -0.038(8)
C10 0.077(6) 0.091(6) 0.056(4) 0.005(4) 0.042(4) 0.004(5)
C11 0.077(6) 0.069(5) 0.081(6) 0.012(4) 0.049(5) 0.022(4)
C12 0.135(9) 0.076(6) 0.108(8) 0.008(5) 0.086(7) 0.029(6)
C13 0.175(12) 0.072(6) 0.113(8) -0.016(6) 0.099(9) 0.021(7)
C14 0.130(9) 0.057(5) 0.106(7) 0.002(5) 0.063(7) 0.024(5)
C15 0.078(6) 0.060(5) 0.073(5) -0.001(4) 0.042(5) 0.011(4)
C16 0.055(4) 0.053(4) 0.064(4) 0.008(3) 0.022(4) 0.012(3)
C9 0.115(8) 0.113(8) 0.091(7) -0.010(6) 0.064(7) -0.045(7)
N1 0.068(4) 0.062(4) 0.070(4) 0.004(3) 0.030(4) -0.010(3)
N2 0.066(4) 0.071(4) 0.063(4) 0.000(3) 0.038(3) -0.005(3)
N4 0.059(4) 0.080(5) 0.058(4) 0.009(4) 0.019(4) -0.019(4)
Ni1 0.0423(5) 0.0558(5) 0.0546(5) 0.0011(4) 0.0188(4) -0.0017(4)
O1 0.057(3) 0.058(3) 0.058(3) -0.008(2) 0.026(2) -0.004(2)
O2 0.057(3) 0.052(3) 0.069(3) -0.003(2) 0.034(3) 0.001(2)
O3 0.083(4) 0.090(4) 0.075(4) -0.016(3) 0.046(3) 0.002(3)
O4 0.108(5) 0.056(3) 0.129(5) -0.013(3) 0.078(4) -0.017(3)
O8 0.073(4) 0.092(4) 0.099(5) 0.014(4) 0.002(4) -0.028(4)
O9 0.153(8) 0.096(5) 0.085(5) -0.009(4) 0.015(5) 0.010(5)
O10 0.067(4) 0.118(5) 0.083(4) 0.017(4) 0.009(4) -0.016(4)
Pb1 0.04721(18) 0.06178(19) 0.05531(18) -0.00115(13) 0.02483(13) -0.00217(13)
N3 0.071(5) 0.071(5) 0.096(6) 0.010(4) 0.010(5) 0.005(4)
O7 0.114(6) 0.112(6) 0.135(7) 0.002(5) -0.043(6) 0.031(5)
C17 0.102(8) 0.126(9) 0.074(6) -0.019(6) 0.048(6) -0.007(7)
C18 0.144(11) 0.185(14) 0.085(8) -0.030(9) 0.062(8) -0.040(11)
C19 0.154(15) 0.175(15) 0.168(14) -0.048(12) 0.101(13) -0.026(12)
C20 0.132(15) 0.32(3) 0.24(2) -0.10(2) 0.086(16) 0.014(17)

loop_
_atom_type_symbol
_atom_type_description
_atom_type_scat_dispersion_real
_atom_type_scat_dispersion_imag
_atom_type_scat_source
C C 0.0033 0.0016 'International Tables Vol C Tables 4.2.6.8 and 6.1.1.4'
H H 0.0000 0.0000 'International Tables Vol C Tables 4.2.6.8 and 6.1.1.4'
N N 0.0061 0.0033 'International Tables Vol C Tables 4.2.6.8 and 6.1.1.4'
O O 0.0106 0.0060 'International Tables Vol C Tables 4.2.6.8 and 6.1.1.4'
Ni Ni 0.3393 1.1124 'International Tables Vol C Tables 4.2.6.8 and 6.1.1.4'
Pb Pb -3.3944 10.1111 'International Tables Vol C Tables 4.2.6.8 and 6.1.1.4'

loop_
_geom_angle_atom_site_label_1
_geom_angle_atom_site_label_2
_geom_angle_atom_site_label_3
_geom_angle
O1 C1 C6 123.3(7)
O1 C1 C2 119.8(7)
C6 C1 C2 116.9(7)
C3 C2 O3 125.7(8)
C3 C2 C1 120.1(9)
O3 C2 C1 114.2(7)
C4 C3 C2 122.3(10)
C4 C3 H3 118.8
C2 C3 H3 118.8
C5 C4 C3 119.3(9)
C5 C4 H4 120.3
C3 C4 H4 120.3
C4 C5 C6 120.5(10)
C4 C5 H5 119.8
C6 C5 H5 119.8
C1 C6 C5 120.8(8)
C1 C6 C7 121.5(7)
C5 C6 C7 117.7(9)
N1 C7 C6 126.3(8)
N1 C7 H7 116.9
C6 C7 H7 116.9
C9 C8 N1 111.6(8)
C9 C8 H8A 109.3
N1 C8 H8A 109.3
C9 C8 H8B 109.3
N1 C8 H8B 109.3
H8A C8 H8B 108.0
N2 C10 C11 124.1(7)
N2 C10 H10 118.0
C11 C10 H10 118.0
C16 C11 C12 120.8(8)
C16 C11 C10 122.3(7)
C12 C11 C10 116.7(8)
C13 C12 C11 120.2(8)
C13 C12 H12 119.9
C11 C12 H12 119.9
C12 C13 C14 121.1(8)
C12 C13 H13 119.4
C14 C13 H13 119.4
C13 C14 C15 120.3(9)
C13 C14 H14 119.9
C15 C14 H14 119.9
O4 C15 C14 124.1(8)
O4 C15 C16 114.8(6)
C14 C15 C16 121.0(7)
O2 C16 C11 123.6(7)
O2 C16 C15 119.9(6)
C11 C16 C15 116.5(7)
C8 C9 N2 109.7(7)
C8 C9 H9A 109.7
N2 C9 H9A 109.7
C8 C9 H9B 109.7
N2 C9 H9B 109.7
H9A C9 H9B 108.2
C7 N1 C8 119.6(7)
C7 N1 Ni1 125.8(6)
C8 N1 Ni1 114.6(6)
C10 N2 C9 116.9(7)
C10 N2 Ni1 128.1(5)
C9 N2 Ni1 114.9(6)
O10 N4 O8 123.6(8)
O10 N4 O9 118.4(8)
O8 N4 O9 118.0(8)
N2 Ni1 N1 85.3(3)
N2 Ni1 O1 177.3(3)
N1 Ni1 O1 95.0(3)
N2 Ni1 O2 94.8(3)
N1 Ni1 O2 177.0(3)
O1 Ni1 O2 85.1(2)
C1 O1 Ni1 126.8(5)
C1 O1 Pb1 123.7(4)
Ni1 O1 Pb1 106.0(2)
C16 O2 Ni1 127.0(4)
C16 O2 Pb1 125.9(4)
Ni1 O2 Pb1 107.13(19)
C2 O3 C17 115.5(7)
C2 O3 Pb1 116.5(4)
C17 O3 Pb1 127.6(6)
C15 O4 C19 118.6(7)
C15 O4 Pb1 117.7(5)
C19 O4 Pb1 121.8(6)
N4 O8 Pb1 101.0(5)
N4 O9 Pb1 93.3(5)
O2 Pb1 O1 61.42(14)
O2 Pb1 O5B 81.4(5)
O1 Pb1 O5B 66.8(5)
O2 Pb1 O6A 72.3(4)
O1 Pb1 O6A 80.5(4)
O5B Pb1 O6A 22.0(5)
O2 Pb1 O6B 73.1(6)
O1 Pb1 O6B 97.5(6)
O5B Pb1 O6B 40.4(8)
O6A Pb1 O6B 19.1(6)
O2 Pb1 O8 88.79(19)
O1 Pb1 O8 69.61(18)
O5B Pb1 O8 134.6(5)
O6A Pb1 O8 149.7(4)
O6B Pb1 O8 161.5(6)
O2 Pb1 O4 61.66(15)
O1 Pb1 O4 123.02(16)
O5B Pb1 O4 102.4(5)
O6A Pb1 O4 80.5(4)
O6B Pb1 O4 63.5(6)
O8 Pb1 O4 111.6(2)
O2 Pb1 O3 122.61(16)
O1 Pb1 O3 61.22(16)
O5B Pb1 O3 75.2(5)
O6A Pb1 O3 96.8(4)
O6B Pb1 O3 112.9(6)
O8 Pb1 O3 73.4(2)
O4 Pb1 O3 174.09(19)
O2 Pb1 O9 86.3(2)
O1 Pb1 O9 108.7(2)
O5B Pb1 O9 167.6(6)
O6A Pb1 O9 149.3(4)
O6B Pb1 O9 133.4(6)
O8 Pb1 O9 46.3(2)
O4 Pb1 O9 69.9(2)
O3 Pb1 O9 113.5(2)
O2 Pb1 O5A 113.1(3)
O1 Pb1 O5A 105.8(3)
O5B Pb1 O5A 41.8(6)
O6A Pb1 O5A 41.5(4)
O6B Pb1 O5A 41.9(6)
O8 Pb1 O5A 152.8(3)
O4 Pb1 O5A 93.6(3)
O3 Pb1 O5A 80.9(3)
O9 Pb1 O5A 145.4(3)
N3 O5A O5B 41.7(9)
N3 O5A O6B 43.4(10)
O5B O5A O6B 53.9(11)
N3 O5A Pb1 91.6(8)
O5B O5A Pb1 60.8(7)
O6B O5A Pb1 61.6(8)
O6B O6A N3 88(2)
O6B O6A O5B 151(3)
N3 O6A O5B 79.3(19)
O6B O6A Pb1 82(2)
N3 O6A Pb1 111.1(11)
O5B O6A Pb1 78.3(17)
O6A N3 O7 119.1(13)
O6A N3 O6B 38.7(12)
O7 N3 O6B 120.1(14)
O6A N3 O5A 115.3(13)
O7 N3 O5A 125.3(12)
O6B N3 O5A 99.4(14)
O6A N3 O5B 46.5(11)
O7 N3 O5B 119.1(13)
O6B N3 O5B 82.4(16)
O5A N3 O5B 101.0(13)
C18 C17 O3 110.9(9)
C18 C17 H17A 109.5
O3 C17 H17A 109.5
C18 C17 H17B 109.5
O3 C17 H17B 109.5
H17A C17 H17B 108.0
C17 C18 H18A 109.5
C17 C18 H18B 109.5
H18A C18 H18B 109.5
C17 C18 H18C 109.5
H18A C18 H18C 109.5
H18B C18 H18C 109.5
C20 C19 O4 95.4(16)
C20 C19 H19A 112.7
O4 C19 H19A 112.7
C20 C19 H19B 112.7
O4 C19 H19B 112.7
H19A C19 H19B 110.2
C19 C20 H20A 109.5
C19 C20 H20B 109.5
H20A C20 H20B 109.5
C19 C20 H20C 109.5
H20A C20 H20C 109.5
H20B C20 H20C 109.5
O6A O5B N3 54.2(15)
O6A O5B O5A 74.9(17)
N3 O5B O5A 37.2(7)
O6A O5B Pb1 79.7(17)
N3 O5B Pb1 103.0(13)
O5A O5B Pb1 77.4(8)
O6A O6B N3 52.9(18)
O6A O6B O5A 76(2)
N3 O6B O5A 37.2(8)
O6A O6B Pb1 79(2)
N3 O6B Pb1 100.1(14)
O5A O6B Pb1 76.5(9)

loop_
_geom_bond_atom_site_label_1
_geom_bond_atom_site_label_2
_geom_bond_distance
C1 O1 1.323(8)
C1 C6 1.398(11)
C1 C2 1.417(11)
C2 C3 1.371(12)
C2 O3 1.378(10)
C3 C4 1.360(16)
C3 H3 0.9300
C4 C5 1.360(16)
C4 H4 0.9300
C5 C6 1.405(12)
C5 H5 0.9300
C6 C7 1.430(11)
C7 N1 1.288(10)
C7 H7 0.9300
C8 C9 1.399(14)
C8 N1 1.444(11)
C8 H8A 0.9700
C8 H8B 0.9700
C10 N2 1.285(10)
C10 C11 1.433(12)
C10 H10 0.9300
C11 C16 1.404(10)
C11 C12 1.407(11)
C12 C13 1.326(14)
C12 H12 0.9300
C13 C14 1.374(13)
C13 H13 0.9300
C14 C15 1.376(11)
C14 H14 0.9300
C15 O4 1.368(9)
C15 C16 1.407(11)
C16 O2 1.313(8)
C9 N2 1.475(11)
C9 H9A 0.9700
C9 H9B 0.9700
N1 Ni1 1.833(6)
N2 Ni1 1.826(6)
N4 O10 1.219(8)
N4 O8 1.218(8)
N4 O9 1.260(10)
Ni1 O1 1.859(4)
Ni1 O2 1.862(5)
O1 Pb1 2.478(5)
O2 Pb1 2.448(5)
O3 C17 1.436(10)
O3 Pb1 2.699(5)
O4 C19 1.592(17)
O4 Pb1 2.684(6)
O8 Pb1 2.631(6)
O9 Pb1 2.763(8)
Pb1 O5B 2.63(2)
Pb1 O6A 2.640(16)
Pb1 O6B 2.66(3)
Pb1 O5A 2.940(12)
O5A N3 1.238(13)
O5A O5B 2.01(3)
O5A O6B 2.02(3)
O6A O6B 0.88(3)
O6A N3 1.124(15)
O6A O5B 1.00(2)
N3 O7 1.184(10)
N3 O6B 1.41(3)
N3 O5B 1.36(2)
C17 C18 1.419(13)
C17 H17A 0.9700
C17 H17B 0.9700
C18 H18A 0.9600
C18 H18B 0.9600
C18 H18C 0.9600
C19 C20 1.401(15)
C19 H19A 0.9700
C19 H19B 0.9700
C20 H20A 0.9600
C20 H20B 0.9600
C20 H20C 0.9600
